data_4502857
loop_
_publ_author_name
'Kapadia, Pradeep P.'
'Swenson, Dale C.'
'Pigge, F. Christopher'

_publ_section_title
;
 Influence of Halogen Bonding Interactions in Crystalline Networks of
 Tetraarylethylene Halobenzoyl Esters
;
_journal_issue 2
_journal_name_full 'Crystal Growth &amp; Design'
_journal_page_first 698
_journal_paper_doi 10.1021/cg200986v
_journal_volume 12
_journal_year 2012
_chemical_formula_moiety 'C54 H32 O8 I4, 2.974(C5 H5 N1)'
_chemical_formula_sum 'C68.74 H46.74 I4 N2.974 O8'
_chemical_formula_weight 1549.54
_chemical_name_systematic
; 
 ? 
;
_space_group_IT_number 14
_symmetry_cell_setting monoclinic
_symmetry_space_group_name_Hall '-P 2yn'
_symmetry_space_group_name_H-M 'P 1 21/n 1'
_atom_sites_solution_hydrogens geom
_atom_sites_solution_primary direct
_atom_sites_solution_secondary difmap
_audit_creation_method SHELXL-97
_cell_angle_alpha 90.00
_cell_angle_beta 107.176(5)
_cell_angle_gamma 90.00
_cell_formula_units_Z 4
_cell_length_a 10.3097(11)
_cell_length_b 37.511(4)
_cell_length_c 16.7490(18)
_cell_measurement_reflns_used 21022
_cell_measurement_temperature 190(2)
_cell_measurement_theta_max 25.35
_cell_measurement_theta_min 1.0
_cell_volume 6188.4(12)
_computing_cell_refinement 'HKL Scalepack (Otwinowski & Minor)'
_computing_data_collection 'Collect (Nonius BV, 1997-2000)'
_computing_data_reduction 'HKL Denzo, Scalepack (Otwinowski & Minor)'
_computing_molecular_graphics 'SHELXTL v6.1 (Sheldrick, 2008)'
_computing_publication_material 'SHELXTL v6.1 (Sheldrick, 2008)'
_computing_structure_refinement 'SHELXTL v6.1 (Sheldrick, 2008)'
_computing_structure_solution 'SHELXTL v6.1 (Sheldrick, 2008)'
_diffrn_ambient_temperature 190(2)
_diffrn_detector_area_resol_mean 9
_diffrn_measured_fraction_theta_full 0.998
_diffrn_measured_fraction_theta_max 0.998
_diffrn_measurement_device_type 'Nonius KappaCCD'
_diffrn_measurement_method 'CCD phi and omega scans'
_diffrn_radiation_monochromator graphite
_diffrn_radiation_source 'fine-focus sealed tube'
_diffrn_radiation_type MoK\a
_diffrn_radiation_wavelength 0.71073
_diffrn_reflns_av_R_equivalents 0.0696
_diffrn_reflns_av_sigmaI/netI 0.0695
_diffrn_reflns_limit_h_max 12
_diffrn_reflns_limit_h_min -9
_diffrn_reflns_limit_k_max 45
_diffrn_reflns_limit_k_min -44
_diffrn_reflns_limit_l_max 20
_diffrn_reflns_limit_l_min -20
_diffrn_reflns_number 69935
_diffrn_reflns_theta_full 25.36
_diffrn_reflns_theta_max 25.36
_diffrn_reflns_theta_min 2.34
_diffrn_standards_number 0
_exptl_absorpt_coefficient_mu 2.072
_exptl_absorpt_correction_T_max 0.9404
_exptl_absorpt_correction_T_min 0.6701
_exptl_absorpt_correction_type multi-scan
_exptl_absorpt_process_details 'HKL Scalepack (Otwinowski & Minor)'
_exptl_crystal_colour colorless
_exptl_crystal_density_diffrn 1.663
_exptl_crystal_density_method 'not measured'
_exptl_crystal_description lath
_exptl_crystal_F_000 3023
_exptl_crystal_size_max 0.21
_exptl_crystal_size_mid 0.08
_exptl_crystal_size_min 0.03
_refine_diff_density_max 1.338
_refine_diff_density_min -0.862
_refine_diff_density_rms 0.102
_refine_ls_extinction_method none
_refine_ls_goodness_of_fit_ref 1.031
_refine_ls_hydrogen_treatment constr
_refine_ls_matrix_type full
_refine_ls_number_parameters 714
_refine_ls_number_reflns 11341
_refine_ls_number_restraints 0
_refine_ls_restrained_S_all 1.031
_refine_ls_R_factor_all 0.1089
_refine_ls_R_factor_gt 0.0499
_refine_ls_shift/su_max 0.028
_refine_ls_shift/su_mean 0.001
_refine_ls_structure_factor_coef Fsqd
_refine_ls_weighting_details 'calc w=1/[\s^2^(Fo^2^)+(0.0475P)^2^+12.3991P] where P=(Fo^2^+2Fc^2^)/3'
_refine_ls_weighting_scheme calc
_refine_ls_wR_factor_gt 0.1047
_refine_ls_wR_factor_ref 0.1249
_reflns_number_gt 6764
_reflns_number_total 11341
_reflns_threshold_expression >2sigma(I)
_cod_data_source_file cg200986v_si_002.cif
_cod_data_source_block 7.(py)3
_cod_depositor_comments
;
The following automatic conversions were performed:

'_symmetry_cell_setting' value 'Monoclinic' changed to 'monoclinic'
according to /home/saulius/struct/CIF-dictionaries/cif_core.dic
dictionary named 'cif_core.dic' version 2.4.1 from 2010-06-29.

Automatic conversion script
Id: cif_fix_values 1715 2011-07-08 13:25:40Z adriana 
;
_cod_original_cell_volume 6188.4(11)
_cod_original_sg_symbol_Hall '-P 2yn '
_cod_original_sg_symbol_H-M 'P 21/n '
_cod_database_code 4502857

loop_
_symmetry_equiv_pos_as_xyz
'x, y, z'
'-x+1/2, y+1/2, -z+1/2'
'-x, -y, -z'
'x-1/2, -y-1/2, z-1/2'

loop_
_atom_site_label
_atom_site_type_symbol
_atom_site_fract_x
_atom_site_fract_y
_atom_site_fract_z
_atom_site_U_iso_or_equiv
_atom_site_adp_type
_atom_site_occupancy
_atom_site_symmetry_multiplicity
_atom_site_calc_flag
_atom_site_refinement_flags
_atom_site_disorder_assembly
_atom_site_disorder_group
I1 I -0.30548(5) -0.081570(12) -0.24564(2) 0.04882(15) Uani 1 1 d . . .
O1 O -0.0321(4) -0.01439(10) 0.1584(2) 0.0375(10) Uani 1 1 d . . .
C1A C 0.2211(6) 0.02034(14) 0.5002(3) 0.0304(14) Uani 1 1 d . . .
C1 C 0.1546(6) 0.01037(15) 0.4108(3) 0.0314(14) Uani 1 1 d . . .
I2 I 0.55012(7) -0.325541(14) 0.44336(5) 0.0951(2) Uani 1 1 d . . .
O2 O -0.0917(6) -0.06813(14) 0.1945(3) 0.0820(19) Uani 1 1 d . . .
C2A C 0.3076(6) -0.00176(14) 0.5551(3) 0.0280(13) Uani 1 1 d . . .
C2 C 0.0210(6) 0.02137(15) 0.3695(3) 0.0355(15) Uani 1 1 d . . .
H2 H -0.0281 0.0347 0.3993 0.043 Uiso 1 1 calc R . .
I3 I 0.79930(6) 0.115344(14) 1.29035(3) 0.06354(17) Uani 1 1 d . . .
C3 C -0.0397(6) 0.01319(15) 0.2868(3) 0.0343(14) Uani 1 1 d . . .
H3 H -0.1294 0.0211 0.2595 0.041 Uiso 1 1 calc R . .
O3 O 0.4010(5) -0.14738(11) 0.4968(3) 0.0508(12) Uani 1 1 d . . .
I4 I -0.07563(6) 0.324229(12) 0.72320(3) 0.06306(17) Uani 1 1 d . . .
C4 C 0.0309(6) -0.00665(15) 0.2438(3) 0.0331(15) Uani 1 1 d . . .
O4 O 0.2670(6) -0.17087(12) 0.5676(3) 0.0649(14) Uani 1 1 d . . .
O5 O 0.5507(4) 0.04676(12) 0.8863(2) 0.0485(12) Uani 1 1 d . . .
C5 C 0.1629(6) -0.01729(15) 0.2805(3) 0.0338(15) Uani 1 1 d . . .
H5 H 0.2111 -0.0304 0.2499 0.041 Uiso 1 1 calc R . .
O6 O 0.7681(5) 0.05242(12) 0.8861(3) 0.0458(11) Uani 1 1 d . . .
C6 C 0.2235(6) -0.00835(14) 0.3636(3) 0.0312(14) Uani 1 1 d . . .
H6 H 0.3151 -0.0152 0.3893 0.037 Uiso 1 1 calc R . .
C7 C -0.0881(7) -0.04694(18) 0.1418(4) 0.0468(17) Uani 1 1 d . . .
O7 O 0.0745(4) 0.15655(11) 0.5921(3) 0.0497(12) Uani 1 1 d . . .
C8 C -0.1417(6) -0.05388(16) 0.0499(3) 0.0360(15) Uani 1 1 d . . .
O8 O 0.2884(6) 0.17743(13) 0.6314(3) 0.0655(15) Uani 1 1 d . . .
C9 C -0.1520(6) -0.02737(16) -0.0085(3) 0.0383(15) Uani 1 1 d . . .
H9 H -0.1266 -0.0036 0.0090 0.046 Uiso 1 1 calc R . .
C10 C -0.1992(6) -0.03525(15) -0.0924(3) 0.0386(16) Uani 1 1 d . . .
H10 H -0.2074 -0.0170 -0.1330 0.046 Uiso 1 1 calc R . .
C11 C -0.2345(6) -0.06986(16) -0.1168(3) 0.0355(15) Uani 1 1 d . . .
C12 C -0.2260(7) -0.09647(17) -0.0598(4) 0.0464(18) Uani 1 1 d . . .
H12 H -0.2520 -0.1202 -0.0775 0.056 Uiso 1 1 calc R . .
C13 C -0.1788(7) -0.08814(17) 0.0238(4) 0.053(2) Uani 1 1 d . . .
H13 H -0.1717 -0.1064 0.0642 0.064 Uiso 1 1 calc R . .
C21 C 0.3286(6) -0.03998(14) 0.5371(3) 0.0294(14) Uani 1 1 d . . .
C22 C 0.2194(6) -0.06333(16) 0.5053(3) 0.0360(15) Uani 1 1 d . . .
H22 H 0.1293 -0.0544 0.4924 0.043 Uiso 1 1 calc R . .
C23 C 0.2397(7) -0.09930(16) 0.4923(4) 0.0409(16) Uani 1 1 d . . .
H23 H 0.1648 -0.1149 0.4708 0.049 Uiso 1 1 calc R . .
C24 C 0.3703(7) -0.11177(15) 0.5112(4) 0.0375(16) Uani 1 1 d . . .
C25 C 0.4801(6) -0.08984(16) 0.5414(3) 0.0368(15) Uani 1 1 d . . .
H25 H 0.5696 -0.0990 0.5529 0.044 Uiso 1 1 calc R . .
C26 C 0.4593(6) -0.05413(15) 0.5549(3) 0.0343(15) Uani 1 1 d . . .
H26 H 0.5355 -0.0390 0.5767 0.041 Uiso 1 1 calc R . .
C27 C 0.3452(7) -0.17489(17) 0.5286(4) 0.0452(17) Uani 1 1 d . . .
C28 C 0.3968(7) -0.20947(16) 0.5080(4) 0.0464(17) Uani 1 1 d . . .
C29 C 0.4706(9) -0.21223(19) 0.4519(6) 0.080(3) Uani 1 1 d . . .
H29 H 0.4926 -0.1914 0.4264 0.096 Uiso 1 1 calc R . .
C30 C 0.5131(10) -0.2457(2) 0.4324(7) 0.093(3) Uani 1 1 d . . .
H30 H 0.5639 -0.2478 0.3936 0.112 Uiso 1 1 calc R . .
C31 C 0.4801(9) -0.27556(18) 0.4702(6) 0.067(2) Uani 1 1 d . . .
C32 C 0.4054(10) -0.2731(2) 0.5240(5) 0.075(2) Uani 1 1 d . . .
H32 H 0.3822 -0.2939 0.5490 0.090 Uiso 1 1 calc R . .
C33 C 0.3627(8) -0.23980(19) 0.5427(5) 0.064(2) Uani 1 1 d . . .
H33 H 0.3092 -0.2381 0.5800 0.077 Uiso 1 1 calc R . .
C41 C 0.3856(6) 0.00993(15) 0.6412(3) 0.0322(14) Uani 1 1 d . . .
C42 C 0.3873(6) -0.01108(16) 0.7094(3) 0.0361(15) Uani 1 1 d . . .
H42 H 0.3474 -0.0341 0.7007 0.043 Uiso 1 1 calc R . .
C43 C 0.4470(6) 0.00108(17) 0.7912(4) 0.0410(16) Uani 1 1 d . . .
H43 H 0.4458 -0.0133 0.8377 0.049 Uiso 1 1 calc R . .
C44 C 0.5066(6) 0.03388(17) 0.8030(4) 0.0395(16) Uani 1 1 d . . .
C45 C 0.5131(6) 0.05472(16) 0.7366(4) 0.0379(15) Uani 1 1 d . . .
H45 H 0.5583 0.0771 0.7458 0.046 Uiso 1 1 calc R . .
C46 C 0.4530(6) 0.04258(16) 0.6564(4) 0.0371(15) Uani 1 1 d . . .
H46 H 0.4575 0.0568 0.6104 0.044 Uiso 1 1 calc R . .
C47 C 0.6834(7) 0.05558(16) 0.9203(4) 0.0397(16) Uani 1 1 d . . .
C48 C 0.7068(6) 0.06884(16) 1.0079(3) 0.0352(15) Uani 1 1 d . . .
C49 C 0.8386(6) 0.07681(16) 1.0547(4) 0.0379(15) Uani 1 1 d . . .
H49 H 0.9107 0.0735 1.0308 0.045 Uiso 1 1 calc R . .
C50 C 0.8667(7) 0.08938(16) 1.1351(4) 0.0413(16) Uani 1 1 d . . .
H50 H 0.9576 0.0942 1.1671 0.050 Uiso 1 1 calc R . .
C51 C 0.7606(7) 0.09492(16) 1.1687(3) 0.0409(17) Uani 1 1 d . . .
C52 C 0.6292(7) 0.08744(18) 1.1238(4) 0.0487(18) Uani 1 1 d . . .
H52 H 0.5578 0.0915 1.1478 0.058 Uiso 1 1 calc R . .
C53 C 0.6001(7) 0.07389(17) 1.0431(4) 0.0476(18) Uani 1 1 d . . .
H53 H 0.5094 0.0681 1.0122 0.057 Uiso 1 1 calc R . .
C60 C 0.1417(9) 0.27165(19) 0.7119(6) 0.076(3) Uani 1 1 d . . .
H60 H 0.2012 0.2897 0.7419 0.091 Uiso 1 1 calc R . .
C61 C 0.1835(6) 0.05624(15) 0.5244(3) 0.0316(14) Uani 1 1 d . . .
C62 C 0.1517(6) 0.06140(16) 0.5996(3) 0.0361(15) Uani 1 1 d . . .
H62 H 0.1521 0.0416 0.6352 0.043 Uiso 1 1 calc R . .
C63 C 0.1198(6) 0.09520(16) 0.6225(4) 0.0363(15) Uani 1 1 d . . .
H63 H 0.1005 0.0987 0.6740 0.044 Uiso 1 1 calc R . .
C64 C 0.1164(6) 0.12341(15) 0.5700(4) 0.0383(16) Uani 1 1 d . . .
C65 C 0.1441(6) 0.11902(16) 0.4947(4) 0.0388(15) Uani 1 1 d . . .
H65 H 0.1410 0.1388 0.4587 0.047 Uiso 1 1 calc R . .
C66 C 0.1764(6) 0.08538(15) 0.4724(4) 0.0337(14) Uani 1 1 d . . .
H66 H 0.1941 0.0822 0.4203 0.040 Uiso 1 1 calc R . .
C67 C 0.1707(8) 0.18210(17) 0.6230(4) 0.0474(18) Uani 1 1 d . . .
C68 C 0.1079(7) 0.21450(16) 0.6463(4) 0.0433(17) Uani 1 1 d . . .
C69 C 0.1942(8) 0.2408(2) 0.6899(5) 0.072(2) Uani 1 1 d . . .
H69 H 0.2898 0.2376 0.7046 0.087 Uiso 1 1 calc R . .
C71 C 0.0035(8) 0.27666(17) 0.6910(4) 0.0528(19) Uani 1 1 d . . .
C72 C -0.0813(9) 0.2507(2) 0.6477(5) 0.076(3) Uani 1 1 d . . .
H72 H -0.1768 0.2540 0.6333 0.091 Uiso 1 1 calc R . .
C73 C -0.0290(8) 0.21982(19) 0.6248(5) 0.070(2) Uani 1 1 d . . .
H73 H -0.0888 0.2021 0.5939 0.084 Uiso 1 1 calc R . .
C81 C 0.0985(13) -0.1794(4) 0.2047(6) 0.167(7) Uani 1 1 d G . .
H81 H 0.0195 -0.1933 0.1807 0.201 Uiso 1 1 calc R . .
C82 C 0.0862(10) -0.1436(4) 0.2221(7) 0.152(5) Uani 1 1 d G . .
H82 H -0.0011 -0.1330 0.2101 0.182 Uiso 1 1 calc R . .
C83 C 0.2018(19) -0.1232(2) 0.2572(8) 0.173(8) Uani 1 1 d G . .
H83 H 0.1934 -0.0987 0.2691 0.207 Uiso 1 1 calc R . .
C84 C 0.3296(12) -0.1387(4) 0.2747(6) 0.168(7) Uani 1 1 d G . .
H84 H 0.4085 -0.1248 0.2987 0.202 Uiso 1 1 calc R . .
C85 C 0.3418(11) -0.1746(5) 0.2573(7) 0.173(7) Uani 1 1 d G . .
H85 H 0.4292 -0.1852 0.2693 0.208 Uiso 1 1 calc R . .
N86 N 0.226(2) -0.1949(2) 0.2222(8) 0.241(9) Uani 1 1 d G . .
C101 C 0.2999(8) 0.15295(18) 0.8342(4) 0.108(4) Uani 1 1 d G . .
H101 H 0.2250 0.1495 0.7857 0.129 Uiso 1 1 calc R . .
C102 C 0.4294(11) 0.14258(17) 0.8342(6) 0.123(4) Uani 1 1 d G . .
H102 H 0.4429 0.1320 0.7857 0.147 Uiso 1 1 calc R . .
C103 C 0.5390(7) 0.1476(2) 0.9051(8) 0.134(5) Uani 1 1 d G . .
H103 H 0.6275 0.1405 0.9051 0.160 Uiso 1 1 calc R . .
C104 C 0.5192(9) 0.1630(2) 0.9761(6) 0.138(5) Uani 1 1 d G . .
H104 H 0.5942 0.1665 1.0246 0.165 Uiso 1 1 calc R . .
C105 C 0.3898(11) 0.17340(18) 0.9761(4) 0.111(4) Uani 1 1 d G . .
H105 H 0.3763 0.1839 1.0246 0.133 Uiso 1 1 calc R . .
N106 N 0.2802(7) 0.16837(16) 0.9052(5) 0.109(3) Uani 1 1 d G . .
C91 C 0.0698(18) 0.2432(4) 0.4337(8) 0.149(5) Uiso 0.433(16) 1 d PG A 1
H91 H 0.0571 0.2536 0.4826 0.179 Uiso 0.433(16) 1 calc PR A 1
C92 C -0.0182(16) 0.2517(4) 0.3557(10) 0.091(8) Uiso 0.433(16) 1 d PG A 1
H92 H -0.0909 0.2679 0.3513 0.110 Uiso 0.433(16) 1 calc PR A 1
N93 N 0.0003(14) 0.2366(5) 0.2841(7) 0.086(7) Uiso 0.433(16) 1 d PG A 1
C94 C 0.1068(16) 0.2129(4) 0.2905(8) 0.140(6) Uiso 0.433(16) 1 d PG A 1
H94 H 0.1194 0.2026 0.2416 0.168 Uiso 0.433(16) 1 calc PR A 1
C95 C 0.1947(15) 0.2044(4) 0.3686(10) 0.077(7) Uiso 0.433(16) 1 d PG A 1
H95 H 0.2674 0.1882 0.3730 0.092 Uiso 0.433(16) 1 calc PR A 1
C96 C 0.1762(14) 0.2196(5) 0.4402(7) 0.083(7) Uiso 0.433(16) 1 d PG A 1
H96 H 0.2362 0.2137 0.4935 0.100 Uiso 0.433(16) 1 calc PR A 1
N91' N 0.059(3) 0.2464(8) 0.4237(15) 0.149(5) Uiso 0.280(11) 1 d PG B 2
C92' C -0.001(3) 0.2131(8) 0.4059(17) 0.108(14) Uiso 0.280(11) 1 d PG B 2
H92' H -0.0584 0.2044 0.4369 0.130 Uiso 0.280(11) 1 calc PR B 2
C93' C 0.022(3) 0.1923(6) 0.3427(19) 0.148(19) Uiso 0.280(11) 1 d PG B 2
H93' H -0.0193 0.1695 0.3305 0.178 Uiso 0.280(11) 1 calc PR B 2
C94' C 0.105(3) 0.2050(7) 0.2973(16) 0.140(6) Uiso 0.280(11) 1 d PG B 2
H94' H 0.1213 0.1908 0.2541 0.168 Uiso 0.280(11) 1 calc PR B 2
C95' C 0.166(3) 0.2384(8) 0.3150(17) 0.106(14) Uiso 0.280(11) 1 d PG B 2
H95' H 0.2227 0.2470 0.2840 0.127 Uiso 0.280(11) 1 calc PR B 2
C96' C 0.142(3) 0.2591(6) 0.3782(19) 0.125(16) Uiso 0.280(11) 1 d PG B 2
H96' H 0.1836 0.2819 0.3904 0.150 Uiso 0.280(11) 1 calc PR B 2
C91" C 0.030(3) 0.2443(7) 0.4255(16) 0.149(5) Uiso 0.261(17) 1 d PG C 3
H91" H -0.0031 0.2575 0.4639 0.179 Uiso 0.261(17) 1 calc PR C 3
C92" C -0.061(2) 0.2300(8) 0.3541(17) 0.078(12) Uiso 0.261(17) 1 d PG C 3
H92" H -0.1557 0.2333 0.3437 0.093 Uiso 0.261(17) 1 calc PR C 3
C93" C -0.013(2) 0.2107(9) 0.2979(15) 0.100(14) Uiso 0.261(17) 1 d PG C 3
H93" H -0.0745 0.2009 0.2492 0.120 Uiso 0.261(17) 1 calc PR C 3
C94" C 0.126(3) 0.2058(7) 0.3131(17) 0.140(6) Uiso 0.261(17) 1 d PG C 3
H94" H 0.1592 0.1926 0.2747 0.168 Uiso 0.261(17) 1 calc PR C 3
C95" C 0.2168(19) 0.2201(8) 0.3845(17) 0.073(11) Uiso 0.261(17) 1 d PG C 3
H95" H 0.3117 0.2168 0.3948 0.088 Uiso 0.261(17) 1 calc PR C 3
N96" N 0.169(3) 0.2394(8) 0.4406(14) 0.107(13) Uiso 0.261(17) 1 d PG C 3

loop_
_atom_site_aniso_label
_atom_site_aniso_U_11
_atom_site_aniso_U_22
_atom_site_aniso_U_33
_atom_site_aniso_U_23
_atom_site_aniso_U_13
_atom_site_aniso_U_12
I1 0.0711(3) 0.0461(3) 0.0246(2) -0.00394(19) 0.0070(2) -0.0129(2)
O1 0.051(3) 0.038(2) 0.0192(19) -0.0038(17) 0.0032(19) -0.006(2)
C1A 0.039(4) 0.030(3) 0.023(3) -0.002(2) 0.011(3) -0.005(3)
C1 0.038(4) 0.030(3) 0.028(3) -0.005(3) 0.012(3) -0.001(3)
I2 0.1060(5) 0.0433(3) 0.1342(6) -0.0169(3) 0.0324(4) 0.0148(3)
O2 0.139(5) 0.071(4) 0.024(2) 0.001(2) 0.005(3) -0.051(4)
C2A 0.027(3) 0.032(3) 0.023(3) -0.004(2) 0.005(3) 0.001(3)
C2 0.039(4) 0.039(4) 0.026(3) -0.006(3) 0.007(3) 0.005(3)
I3 0.0871(4) 0.0675(3) 0.0284(2) -0.0153(2) 0.0053(2) 0.0057(3)
C3 0.030(4) 0.041(4) 0.029(3) -0.002(3) 0.004(3) -0.003(3)
O3 0.054(3) 0.037(3) 0.065(3) -0.010(2) 0.024(3) 0.003(2)
I4 0.0820(4) 0.0413(3) 0.0620(3) -0.0081(2) 0.0154(3) 0.0154(3)
C4 0.044(4) 0.035(3) 0.021(3) -0.002(3) 0.010(3) -0.008(3)
O4 0.092(4) 0.053(3) 0.063(3) -0.003(3) 0.042(3) 0.001(3)
O5 0.042(3) 0.076(3) 0.024(2) -0.022(2) 0.004(2) -0.006(2)
C5 0.042(4) 0.038(3) 0.020(3) -0.006(3) 0.006(3) 0.002(3)
O6 0.042(3) 0.063(3) 0.033(2) -0.011(2) 0.012(2) 0.000(2)
C6 0.029(4) 0.034(3) 0.029(3) 0.004(3) 0.006(3) -0.001(3)
C7 0.063(5) 0.047(4) 0.030(3) -0.003(3) 0.012(3) -0.015(4)
O7 0.047(3) 0.033(2) 0.067(3) -0.012(2) 0.014(2) 0.007(2)
C8 0.046(4) 0.036(3) 0.024(3) -0.005(3) 0.008(3) -0.011(3)
O8 0.053(4) 0.050(3) 0.091(4) -0.023(3) 0.018(3) 0.003(3)
C9 0.046(4) 0.038(4) 0.030(3) 0.002(3) 0.010(3) -0.005(3)
C10 0.052(4) 0.031(3) 0.028(3) 0.001(3) 0.006(3) -0.005(3)
C11 0.038(4) 0.044(4) 0.021(3) -0.004(3) 0.003(3) -0.005(3)
C12 0.068(5) 0.035(4) 0.028(3) -0.002(3) 0.002(3) -0.015(3)
C13 0.080(6) 0.041(4) 0.031(3) 0.007(3) 0.003(4) -0.020(4)
C21 0.039(4) 0.030(3) 0.016(3) 0.000(2) 0.003(3) -0.002(3)
C22 0.037(4) 0.038(4) 0.031(3) -0.004(3) 0.006(3) 0.002(3)
C23 0.042(4) 0.038(4) 0.041(4) -0.009(3) 0.011(3) -0.009(3)
C24 0.050(5) 0.029(3) 0.035(3) -0.007(3) 0.014(3) 0.004(3)
C25 0.034(4) 0.039(4) 0.035(3) -0.004(3) 0.006(3) 0.001(3)
C26 0.035(4) 0.038(3) 0.028(3) -0.003(3) 0.006(3) -0.002(3)
C27 0.051(5) 0.040(4) 0.041(4) -0.001(3) 0.007(4) -0.006(4)
C28 0.055(5) 0.031(4) 0.053(4) -0.008(3) 0.015(4) 0.002(3)
C29 0.100(7) 0.035(4) 0.122(8) 0.000(5) 0.060(6) 0.003(4)
C30 0.109(8) 0.054(6) 0.144(9) -0.017(6) 0.079(7) 0.001(5)
C31 0.078(6) 0.033(4) 0.089(6) -0.011(4) 0.023(5) 0.001(4)
C32 0.106(7) 0.050(5) 0.070(5) 0.012(4) 0.027(5) 0.005(5)
C33 0.087(6) 0.042(4) 0.066(5) 0.001(4) 0.027(5) 0.010(4)
C41 0.036(4) 0.034(3) 0.027(3) -0.003(3) 0.011(3) 0.004(3)
C42 0.043(4) 0.037(3) 0.030(3) -0.003(3) 0.012(3) 0.000(3)
C43 0.043(4) 0.052(4) 0.027(3) -0.002(3) 0.008(3) 0.000(3)
C44 0.032(4) 0.052(4) 0.032(3) -0.013(3) 0.005(3) -0.001(3)
C45 0.037(4) 0.043(4) 0.033(3) -0.012(3) 0.008(3) -0.005(3)
C46 0.036(4) 0.039(4) 0.034(3) -0.002(3) 0.006(3) 0.001(3)
C47 0.043(5) 0.035(4) 0.033(3) -0.007(3) -0.001(3) 0.001(3)
C48 0.036(4) 0.041(4) 0.024(3) -0.011(3) 0.003(3) 0.001(3)
C49 0.030(4) 0.044(4) 0.038(3) -0.003(3) 0.009(3) -0.002(3)
C50 0.041(4) 0.042(4) 0.031(3) 0.000(3) -0.004(3) 0.001(3)
C51 0.064(5) 0.038(4) 0.020(3) -0.004(3) 0.010(3) 0.002(3)
C52 0.047(5) 0.066(5) 0.033(3) -0.008(3) 0.012(3) 0.006(4)
C53 0.047(4) 0.059(4) 0.033(3) -0.010(3) 0.005(3) -0.004(4)
C60 0.074(6) 0.042(5) 0.106(7) -0.034(4) 0.017(5) -0.005(4)
C61 0.028(4) 0.032(3) 0.031(3) -0.005(3) 0.002(3) 0.001(3)
C62 0.041(4) 0.038(4) 0.027(3) 0.002(3) 0.006(3) 0.002(3)
C63 0.034(4) 0.043(4) 0.031(3) -0.005(3) 0.008(3) 0.001(3)
C64 0.038(4) 0.030(3) 0.045(4) -0.014(3) 0.009(3) 0.006(3)
C65 0.046(4) 0.035(4) 0.036(3) 0.006(3) 0.014(3) 0.002(3)
C66 0.034(4) 0.038(4) 0.031(3) -0.004(3) 0.013(3) 0.003(3)
C67 0.060(5) 0.037(4) 0.041(4) -0.004(3) 0.009(4) 0.008(4)
C68 0.050(5) 0.038(4) 0.040(4) -0.007(3) 0.010(3) 0.006(3)
C69 0.059(5) 0.053(5) 0.103(7) -0.032(5) 0.020(5) -0.001(4)
C71 0.068(6) 0.039(4) 0.049(4) 0.001(3) 0.013(4) 0.010(4)
C72 0.062(6) 0.054(5) 0.097(6) -0.035(5) 0.000(5) 0.008(4)
C73 0.050(5) 0.041(4) 0.105(7) -0.035(4) -0.001(5) 0.001(4)
C81 0.187(19) 0.179(17) 0.113(10) -0.043(11) 0.009(11) -0.046(13)
C82 0.149(14) 0.161(15) 0.157(13) 0.062(12) 0.063(11) 0.017(12)
C83 0.205(17) 0.084(9) 0.30(2) 0.035(11) 0.176(18) -0.010(12)
C84 0.114(13) 0.143(15) 0.28(2) -0.020(14) 0.106(13) -0.053(10)
C85 0.119(13) 0.183(19) 0.203(17) 0.065(14) 0.025(12) -0.012(12)
N86 0.216(18) 0.29(2) 0.25(2) 0.082(17) 0.133(17) 0.065(19)
C101 0.172(12) 0.087(7) 0.083(7) -0.005(6) 0.067(8) -0.018(8)
C102 0.148(12) 0.091(8) 0.150(12) 0.007(8) 0.075(11) 0.043(8)
C103 0.132(12) 0.120(10) 0.151(12) 0.053(10) 0.045(11) 0.040(9)
C104 0.186(16) 0.134(11) 0.105(10) 0.022(8) 0.061(10) 0.012(10)
C105 0.160(12) 0.101(8) 0.080(8) -0.014(6) 0.048(8) -0.034(9)
N106 0.154(9) 0.088(6) 0.115(7) -0.023(5) 0.086(7) -0.035(6)

loop_
_atom_type_symbol
_atom_type_description
_atom_type_scat_dispersion_real
_atom_type_scat_dispersion_imag
_atom_type_scat_source
C C 0.0033 0.0016 'International Tables Vol C Tables 4.2.6.8 and 6.1.1.4'
H H 0.0000 0.0000 'International Tables Vol C Tables 4.2.6.8 and 6.1.1.4'
O O 0.0106 0.0060 'International Tables Vol C Tables 4.2.6.8 and 6.1.1.4'
I I -0.4742 1.8119 'International Tables Vol C Tables 4.2.6.8 and 6.1.1.4'
N N 0.0061 0.0033 'International Tables Vol C Tables 4.2.6.8 and 6.1.1.4'

loop_
_geom_angle_atom_site_label_1
_geom_angle_atom_site_label_2
_geom_angle_atom_site_label_3
_geom_angle
C7 O1 C4 115.9(4)
C2A C1A C61 122.6(5)
C2A C1A C1 122.6(5)
C61 C1A C1 114.7(5)
C6 C1 C2 117.1(5)
C6 C1 C1A 122.1(5)
C2 C1 C1A 120.7(5)
C1A C2A C41 122.2(5)
C1A C2A C21 123.7(5)
C41 C2A C21 114.0(5)
C3 C2 C1 121.2(6)
C3 C2 H2 119.4
C1 C2 H2 119.4
C2 C3 C4 119.5(6)
C2 C3 H3 120.3
C4 C3 H3 120.3
C27 O3 C24 120.5(5)
C5 C4 C3 121.7(5)
C5 C4 O1 119.4(5)
C3 C4 O1 118.8(5)
C47 O5 C44 119.1(5)
C4 C5 C6 118.1(5)
C4 C5 H5 120.9
C6 C5 H5 120.9
C5 C6 C1 122.3(6)
C5 C6 H6 118.8
C1 C6 H6 118.8
O2 C7 O1 123.7(6)
O2 C7 C8 124.1(6)
O1 C7 C8 112.1(5)
C67 O7 C64 118.4(5)
C13 C8 C9 119.5(5)
C13 C8 C7 118.3(5)
C9 C8 C7 122.2(5)
C10 C9 C8 120.1(6)
C10 C9 H9 120.0
C8 C9 H9 120.0
C9 C10 C11 119.2(5)
C9 C10 H10 120.4
C11 C10 H10 120.4
C12 C11 C10 121.6(5)
C12 C11 I1 119.6(4)
C10 C11 I1 118.8(4)
C11 C12 C13 118.4(6)
C11 C12 H12 120.8
C13 C12 H12 120.8
C12 C13 C8 121.2(6)
C12 C13 H13 119.4
C8 C13 H13 119.4
C26 C21 C22 117.4(5)
C26 C21 C2A 120.7(5)
C22 C21 C2A 121.9(5)
C23 C22 C21 121.6(6)
C23 C22 H22 119.2
C21 C22 H22 119.2
C24 C23 C22 118.5(6)
C24 C23 H23 120.7
C22 C23 H23 120.7
C25 C24 C23 121.9(6)
C25 C24 O3 115.4(6)
C23 C24 O3 122.6(6)
C24 C25 C26 119.4(6)
C24 C25 H25 120.3
C26 C25 H25 120.3
C25 C26 C21 121.2(6)
C25 C26 H26 119.4
C21 C26 H26 119.4
O4 C27 O3 123.5(6)
O4 C27 C28 126.0(7)
O3 C27 C28 110.5(6)
C33 C28 C29 119.4(6)
C33 C28 C27 118.3(7)
C29 C28 C27 122.3(6)
C28 C29 C30 120.1(8)
C28 C29 H29 119.9
C30 C29 H29 119.9
C31 C30 C29 118.9(8)
C31 C30 H30 120.5
C29 C30 H30 120.5
C32 C31 C30 121.2(7)
C32 C31 I2 120.2(6)
C30 C31 I2 118.6(7)
C31 C32 C33 119.5(8)
C31 C32 H32 120.2
C33 C32 H32 120.2
C28 C33 C32 120.8(8)
C28 C33 H33 119.6
C32 C33 H33 119.6
C42 C41 C46 117.7(5)
C42 C41 C2A 120.1(5)
C46 C41 C2A 122.1(5)
C41 C42 C43 121.1(6)
C41 C42 H42 119.4
C43 C42 H42 119.4
C44 C43 C42 119.0(6)
C44 C43 H43 120.5
C42 C43 H43 120.5
C43 C44 C45 121.5(5)
C43 C44 O5 116.8(6)
C45 C44 O5 121.5(6)
C44 C45 C46 118.9(6)
C44 C45 H45 120.5
C46 C45 H45 120.5
C45 C46 C41 121.6(6)
C45 C46 H46 119.2
C41 C46 H46 119.2
O6 C47 O5 124.6(6)
O6 C47 C48 125.4(6)
O5 C47 C48 110.0(6)
C49 C48 C53 119.5(5)
C49 C48 C47 118.1(6)
C53 C48 C47 122.3(6)
C50 C49 C48 121.0(6)
C50 C49 H49 119.5
C48 C49 H49 119.5
C49 C50 C51 119.1(6)
C49 C50 H50 120.5
C51 C50 H50 120.5
C52 C51 C50 121.2(5)
C52 C51 I3 118.7(5)
C50 C51 I3 120.1(5)
C51 C52 C53 120.2(6)
C51 C52 H52 119.9
C53 C52 H52 119.9
C52 C53 C48 119.0(6)
C52 C53 H53 120.5
C48 C53 H53 120.5
C69 C60 C71 120.5(7)
C69 C60 H60 119.8
C71 C60 H60 119.8
C66 C61 C62 118.1(5)
C66 C61 C1A 120.8(5)
C62 C61 C1A 121.1(5)
C63 C62 C61 120.6(5)
C63 C62 H62 119.7
C61 C62 H62 119.7
C64 C63 C62 119.4(6)
C64 C63 H63 120.3
C62 C63 H63 120.3
C63 C64 C65 121.4(5)
C63 C64 O7 117.8(5)
C65 C64 O7 120.6(6)
C64 C65 C66 119.0(6)
C64 C65 H65 120.5
C66 C65 H65 120.5
C65 C66 C61 121.4(5)
C65 C66 H66 119.3
C61 C66 H66 119.3
O8 C67 O7 122.8(6)
O8 C67 C68 126.7(7)
O7 C67 C68 110.5(6)
C73 C68 C69 119.2(6)
C73 C68 C67 123.3(6)
C69 C68 C67 117.5(7)
C60 C69 C68 120.0(7)
C60 C69 H69 120.0
C68 C69 H69 120.0
C72 C71 C60 119.4(7)
C72 C71 I4 120.4(6)
C60 C71 I4 120.2(5)
C71 C72 C73 120.3(8)
C71 C72 H72 119.8
C73 C72 H72 119.8
C68 C73 C72 120.5(7)
C68 C73 H73 119.7
C72 C73 H73 119.7
C82 C81 N86 120.0
C82 C81 H81 120.0
N86 C81 H81 120.0
C83 C82 C81 120.0
C83 C82 H82 120.0
C81 C82 H82 120.0
C82 C83 C84 120.0
C82 C83 H83 120.0
C84 C83 H83 120.0
C83 C84 C85 120.0
C83 C84 H84 120.0
C85 C84 H84 120.0
N86 C85 C84 120.0
N86 C85 H85 120.0
C84 C85 H85 120.0
C85 N86 C81 120.0
C102 C101 N106 120.0
C102 C101 H101 120.0
N106 C101 H101 120.0
C101 C102 C103 120.0
C101 C102 H102 120.0
C103 C102 H102 120.0
C104 C103 C102 120.0
C104 C103 H103 120.0
C102 C103 H103 120.0
C103 C104 C105 120.0
C103 C104 H104 120.0
C105 C104 H104 120.0
N106 C105 C104 120.0
N106 C105 H105 120.0
C104 C105 H105 120.0
C105 N106 C101 120.0
C92 C91 C96 120.0
C92 C91 H91 120.0
C96 C91 H91 120.0
C91 C92 N93 120.0
C91 C92 H92 120.0
N93 C92 H92 120.0
C94 N93 C92 120.0
N93 C94 C95 120.0
N93 C94 H94 120.0
C95 C94 H94 120.0
C96 C95 C94 120.0
C96 C95 H95 120.0
C94 C95 H95 120.0
C95 C96 C91 120.0
C95 C96 H96 120.0
C91 C96 H96 120.0
C92' N91' C96' 120.0
C93' C92' N91' 120.0
C93' C92' H92' 120.0
N91' C92' H92' 120.0
C94' C93' C92' 120.0
C94' C93' H93' 120.0
C92' C93' H93' 120.0
C93' C94' C95' 120.0
C93' C94' H94' 120.0
C95' C94' H94' 120.0
C96' C95' C94' 120.0
C96' C95' H95' 120.0
C94' C95' H95' 120.0
C95' C96' N91' 120.0
C95' C96' H96' 120.0
N91' C96' H96' 120.0
C92" C91" N96" 120.0
C92" C91" H91" 120.0
N96" C91" H91" 120.0
C93" C92" C91" 120.0
C93" C92" H92" 120.0
C91" C92" H92" 120.0
C92" C93" C94" 120.0
C92" C93" H93" 120.0
C94" C93" H93" 120.0
C93" C94" C95" 120.0
C93" C94" H94" 120.0
C95" C94" H94" 120.0
N96" C95" C94" 120.0
N96" C95" H95" 120.0
C94" C95" H95" 120.0
C95" N96" C91" 120.0

loop_
_geom_bond_atom_site_label_1
_geom_bond_atom_site_label_2
_geom_bond_distance
I1 C11 2.110(5)
O1 C7 1.344(7)
O1 C4 1.415(6)
C1A C2A 1.358(7)
C1A C61 1.490(8)
C1A C1 1.499(7)
C1 C6 1.398(8)
C1 C2 1.409(8)
I2 C31 2.105(7)
O2 C7 1.197(7)
C2A C41 1.494(7)
C2A C21 1.494(7)
C2 C3 1.375(7)
C2 H2 0.9500
I3 C51 2.102(6)
C3 C4 1.383(8)
C3 H3 0.9500
O3 C27 1.364(8)
O3 C24 1.410(7)
I4 C71 2.098(7)
C4 C5 1.377(8)
O4 C27 1.187(8)
O5 C47 1.358(8)
O5 C44 1.418(7)
C5 C6 1.388(7)
C5 H5 0.9500
O6 C47 1.183(7)
C6 H6 0.9500
C7 C8 1.495(8)
O7 C67 1.366(8)
O7 C64 1.401(7)
C8 C13 1.375(8)
C8 C9 1.377(8)
O8 C67 1.193(8)
C9 C10 1.377(8)
C9 H9 0.9500
C10 C11 1.377(8)
C10 H10 0.9500
C11 C12 1.367(8)
C12 C13 1.375(8)
C12 H12 0.9500
C13 H13 0.9500
C21 C26 1.396(8)
C21 C22 1.402(8)
C22 C23 1.393(8)
C22 H22 0.9500
C23 C24 1.370(8)
C23 H23 0.9500
C24 C25 1.369(8)
C25 C26 1.386(8)
C25 H25 0.9500
C26 H26 0.9500
C27 C28 1.481(9)
C28 C33 1.370(9)
C28 C29 1.376(10)
C29 C30 1.399(10)
C29 H29 0.9500
C30 C31 1.380(11)
C30 H30 0.9500
C31 C32 1.350(11)
C32 C33 1.390(10)
C32 H32 0.9500
C33 H33 0.9500
C41 C42 1.385(8)
C41 C46 1.394(8)
C42 C43 1.401(8)
C42 H42 0.9500
C43 C44 1.363(8)
C43 H43 0.9500
C44 C45 1.378(8)
C45 C46 1.380(8)
C45 H45 0.9500
C46 H46 0.9500
C47 C48 1.500(8)
C48 C49 1.386(8)
C48 C53 1.406(9)
C49 C50 1.374(8)
C49 H49 0.9500
C50 C51 1.386(9)
C50 H50 0.9500
C51 C52 1.370(9)
C52 C53 1.392(8)
C52 H52 0.9500
C53 H53 0.9500
C60 C69 1.373(10)
C60 C71 1.376(10)
C60 H60 0.9500
C61 C66 1.386(8)
C61 C62 1.405(8)
C62 C63 1.392(8)
C62 H62 0.9500
C63 C64 1.370(8)
C63 H63 0.9500
C64 C65 1.382(8)
C65 C66 1.384(8)
C65 H65 0.9500
C66 H66 0.9500
C67 C68 1.483(9)
C68 C73 1.364(9)
C68 C69 1.385(9)
C69 H69 0.9500
C71 C72 1.363(10)
C72 C73 1.381(9)
C72 H72 0.9500
C73 H73 0.9500
C81 C82 1.3900
C81 N86 1.3900
C81 H81 0.9500
C82 C83 1.3900
C82 H82 0.9500
C83 C84 1.3900
C83 H83 0.9500
C84 C85 1.3900
C84 H84 0.9500
C85 N86 1.3900
C85 H85 0.9500
C101 C102 1.3900
C101 N106 1.3900
C101 H101 0.9500
C102 C103 1.3900
C102 H102 0.9500
C103 C104 1.3900
C103 H103 0.9500
C104 C105 1.3900
C104 H104 0.9500
C105 N106 1.3900
C105 H105 0.9500
C91 C92 1.3900
C91 C96 1.3900
C91 H91 0.9500
C92 N93 1.3900
C92 H92 0.9500
N93 C94 1.3900
C94 C95 1.3900
C94 H94 0.9500
C95 C96 1.3900
C95 H95 0.9500
C96 H96 0.9500
N91' C92' 1.3900
N91' C96' 1.3900
C92' C93' 1.3900
C92' H92' 0.9500
C93' C94' 1.3900
C93' H93' 0.9500
C94' C95' 1.3900
C94' H94' 0.9500
C95' C96' 1.3900
C95' H95' 0.9500
C96' H96' 0.9500
C91" C92" 1.3900
C91" N96" 1.3900
C91" H91" 0.9500
C92" C93" 1.3900
C92" H92" 0.9500
C93" C94" 1.3900
C93" H93" 0.9500
C94" C95" 1.3900
C94" H94" 0.9500
C95" N96" 1.3900
C95" H95" 0.9500

loop_
_geom_torsion_atom_site_label_1
_geom_torsion_atom_site_label_2
_geom_torsion_atom_site_label_3
_geom_torsion_atom_site_label_4
_geom_torsion
C2A C1A C1 C6 -39.2(8)
C61 C1A C1 C6 141.4(6)
C2A C1A C1 C2 144.3(6)
C61 C1A C1 C2 -35.0(8)
C61 C1A C2A C41 -8.0(9)
C1 C1A C2A C41 172.7(5)
C61 C1A C2A C21 169.0(5)
C1 C1A C2A C21 -10.2(9)
C6 C1 C2 C3 1.6(9)
C1A C1 C2 C3 178.2(5)
C1 C2 C3 C4 1.0(9)
C2 C3 C4 C5 -2.7(9)
C2 C3 C4 O1 -179.0(5)
C7 O1 C4 C5 84.3(7)
C7 O1 C4 C3 -99.2(7)
C3 C4 C5 C6 1.6(9)
O1 C4 C5 C6 178.0(5)
C4 C5 C6 C1 1.1(9)
C2 C1 C6 C5 -2.7(8)
C1A C1 C6 C5 -179.3(5)
C4 O1 C7 O2 3.3(10)
C4 O1 C7 C8 -175.2(5)
O2 C7 C8 C13 -10.2(11)
O1 C7 C8 C13 168.2(6)
O2 C7 C8 C9 171.2(7)
O1 C7 C8 C9 -10.4(9)
C13 C8 C9 C10 0.0(10)
C7 C8 C9 C10 178.6(6)
C8 C9 C10 C11 -0.6(10)
C9 C10 C11 C12 1.2(10)
C9 C10 C11 I1 -179.6(5)
C10 C11 C12 C13 -1.1(10)
I1 C11 C12 C13 179.7(5)
C11 C12 C13 C8 0.4(11)
C9 C8 C13 C12 0.1(11)
C7 C8 C13 C12 -178.5(7)
C1A C2A C21 C26 133.6(6)
C41 C2A C21 C26 -49.2(7)
C1A C2A C21 C22 -49.2(8)
C41 C2A C21 C22 128.1(6)
C26 C21 C22 C23 0.3(8)
C2A C21 C22 C23 -177.0(5)
C21 C22 C23 C24 0.0(9)
C22 C23 C24 C25 -0.8(9)
C22 C23 C24 O3 -177.2(5)
C27 O3 C24 C25 129.1(6)
C27 O3 C24 C23 -54.3(8)
C23 C24 C25 C26 1.4(9)
O3 C24 C25 C26 178.0(5)
C24 C25 C26 C21 -1.1(9)
C22 C21 C26 C25 0.2(8)
C2A C21 C26 C25 177.6(5)
C24 O3 C27 O4 1.8(10)
C24 O3 C27 C28 -177.8(5)
O4 C27 C28 C33 -6.5(11)
O3 C27 C28 C33 173.1(6)
O4 C27 C28 C29 169.7(8)
O3 C27 C28 C29 -10.8(10)
C33 C28 C29 C30 -1.7(13)
C27 C28 C29 C30 -177.8(8)
C28 C29 C30 C31 -0.1(14)
C29 C30 C31 C32 1.4(15)
C29 C30 C31 I2 -178.0(7)
C30 C31 C32 C33 -1.0(14)
I2 C31 C32 C33 178.4(6)
C29 C28 C33 C32 2.1(12)
C27 C28 C33 C32 178.4(7)
C31 C32 C33 C28 -0.8(13)
C1A C2A C41 C42 131.5(6)
C21 C2A C41 C42 -45.8(7)
C1A C2A C41 C46 -45.3(8)
C21 C2A C41 C46 137.4(6)
C46 C41 C42 C43 4.1(9)
C2A C41 C42 C43 -172.8(5)
C41 C42 C43 C44 -1.4(9)
C42 C43 C44 C45 -2.1(10)
C42 C43 C44 O5 172.6(5)
C47 O5 C44 C43 122.3(6)
C47 O5 C44 C45 -63.1(8)
C43 C44 C45 C46 2.6(9)
O5 C44 C45 C46 -171.8(5)
C44 C45 C46 C41 0.2(9)
C42 C41 C46 C45 -3.5(9)
C2A C41 C46 C45 173.3(5)
C44 O5 C47 O6 -2.1(9)
C44 O5 C47 C48 179.4(5)
O6 C47 C48 C49 -2.8(10)
O5 C47 C48 C49 175.6(5)
O6 C47 C48 C53 176.2(6)
O5 C47 C48 C53 -5.3(8)
C53 C48 C49 C50 0.3(9)
C47 C48 C49 C50 179.4(6)
C48 C49 C50 C51 -1.6(9)
C49 C50 C51 C52 1.2(9)
C49 C50 C51 I3 -178.5(4)
C50 C51 C52 C53 0.3(10)
I3 C51 C52 C53 -180.0(5)
C51 C52 C53 C48 -1.5(10)
C49 C48 C53 C52 1.2(9)
C47 C48 C53 C52 -177.8(6)
C2A C1A C61 C66 137.5(6)
C1 C1A C61 C66 -43.2(8)
C2A C1A C61 C62 -43.8(8)
C1 C1A C61 C62 135.6(6)
C66 C61 C62 C63 -2.7(9)
C1A C61 C62 C63 178.5(5)
C61 C62 C63 C64 1.5(9)
C62 C63 C64 C65 0.0(9)
C62 C63 C64 O7 175.5(5)
C67 O7 C64 C63 104.8(7)
C67 O7 C64 C65 -79.7(7)
C63 C64 C65 C66 -0.3(9)
O7 C64 C65 C66 -175.7(5)
C64 C65 C66 C61 -0.9(9)
C62 C61 C66 C65 2.4(9)
C1A C61 C66 C65 -178.8(5)
C64 O7 C67 O8 0.5(10)
C64 O7 C67 C68 -177.4(5)
O8 C67 C68 C73 171.0(8)
O7 C67 C68 C73 -11.2(9)
O8 C67 C68 C69 -7.1(11)
O7 C67 C68 C69 170.7(6)
C71 C60 C69 C68 0.0(13)
C73 C68 C69 C60 0.8(12)
C67 C68 C69 C60 178.9(7)
C69 C60 C71 C72 -0.2(13)
C69 C60 C71 I4 -179.0(7)
C60 C71 C72 C73 -0.3(13)
I4 C71 C72 C73 178.4(7)
C69 C68 C73 C72 -1.3(12)
C67 C68 C73 C72 -179.4(7)
C71 C72 C73 C68 1.1(14)
N86 C81 C82 C83 0.0
C81 C82 C83 C84 0.0
C82 C83 C84 C85 0.0
C83 C84 C85 N86 0.0
C84 C85 N86 C81 0.0
C82 C81 N86 C85 0.0
N106 C101 C102 C103 0.0
C101 C102 C103 C104 0.0
C102 C103 C104 C105 0.0
C103 C104 C105 N106 0.0
C104 C105 N106 C101 0.0
C102 C101 N106 C105 0.0
C96 C91 C92 N93 0.0
C91 C92 N93 C94 0.0
C92 N93 C94 C95 0.0
N93 C94 C95 C96 0.0
C94 C95 C96 C91 0.0
C92 C91 C96 C95 0.0
C96' N91' C92' C93' 0.0
N91' C92' C93' C94' 0.0
C92' C93' C94' C95' 0.0
C93' C94' C95' C96' 0.0
C94' C95' C96' N91' 0.0
C92' N91' C96' C95' 0.0
N96" C91" C92" C93" 0.0
C91" C92" C93" C94" 0.0
C92" C93" C94" C95" 0.0
C93" C94" C95" N96" 0.0
C94" C95" N96" C91" 0.0
C92" C91" N96" C95" 0.0
